data_4308718
loop_
_publ_author_name
'Japhet Irangu'
'Michael J. Ferguson'
'Robert B. Jordan'

_publ_contact_author_address
;
 Department of Chemistry University of Alberta 
Edmonton, Alberta T6G 2G2 Canada 
;
_publ_contact_author_email bob.jordan@ualberta.ca
_publ_contact_author_fax 1(780)4928231
_publ_contact_author_name 'Dr. Robert B. Jordan'
_publ_contact_author_phone 1(780)4925551
_publ_section_title
;
Reaction of Copper(II) with Ferrocene and 1,1'-Dimethylferrocene in
Aqueous Acetonitrile: The Copper(II/I) Self-Exchange Rate
;
_journal_name_full 'Inorganic Chemistry'
_journal_page_first 1619
_journal_page_last 1625
_journal_paper_doi 10.1021/ic048614i
_journal_volume 44
_journal_year 2005
_chemical_formula_moiety 'C8 H12 Cu N4, C F3 O3 S'
_chemical_formula_sum 'C9 H12 Cu F3 N4 O3 S'
_chemical_formula_weight 376.83
_space_group_IT_number 14
_symmetry_cell_setting monoclinic
_symmetry_space_group_name_Hall '-P 2ybc'
_symmetry_space_group_name_H-M 'P 1 21/c 1'
_atom_sites_solution_hydrogens geom
_atom_sites_solution_primary direct
_atom_sites_solution_secondary difmap
_audit_creation_method 'manual editing of SHELXL template'
_cell_angle_alpha 90.00
_cell_angle_beta 94.527(2)
_cell_angle_gamma 90.00
_cell_formula_units_Z 12
_cell_length_a 15.2062(14)
_cell_length_b 14.1400(13)
_cell_length_c 22.399(2)
_cell_measurement_reflns_used 5716
_cell_measurement_temperature 193(2)
_cell_measurement_theta_max 26.310
_cell_measurement_theta_min 2.214
_cell_volume 4801.1(8)
_computing_cell_refinement 'Bruker SAINT (Bruker, 1997)'
_computing_data_collection 'Bruker SMART (Bruker, 1997)'
_computing_data_reduction 'Bruker SAINT (Bruker, 1997)'
_computing_molecular_graphics 'Bruker SHELXTL (Bruker, 1997)'
_computing_publication_material 'Bruker SHELXTL (Bruker, 1997)'
_computing_structure_refinement 'SHELXL-97 (Sheldrick, 1997)'
_computing_structure_solution 'SHELXS-97 (Sheldrick, 1990)'
_diffrn_ambient_temperature 193(2)
_diffrn_detector_area_resol_mean 8.192
_diffrn_measured_fraction_theta_full 0.996
_diffrn_measured_fraction_theta_max 0.996
_diffrn_measurement_device_type 'Bruker PLATFORM diffractometer/SMART 1000 CCD area detector'
_diffrn_measurement_method '\w scans'
_diffrn_radiation_monochromator graphite
_diffrn_radiation_source 'fine-focus sealed tube'
_diffrn_radiation_type MoK\a
_diffrn_radiation_wavelength 0.71073
_diffrn_reflns_av_R_equivalents 0.0249
_diffrn_reflns_av_sigmaI/netI 0.0224
_diffrn_reflns_limit_h_max 18
_diffrn_reflns_limit_h_min -18
_diffrn_reflns_limit_k_max 17
_diffrn_reflns_limit_k_min -17
_diffrn_reflns_limit_l_max 23
_diffrn_reflns_limit_l_min -27
_diffrn_reflns_number 31788
_diffrn_reflns_theta_full 26.38
_diffrn_reflns_theta_max 26.38
_diffrn_reflns_theta_min 1.34
_diffrn_standards_decay_% 0
_diffrn_standards_interval_time 0
_diffrn_standards_number 0
_exptl_absorpt_coefficient_mu 1.538
_exptl_absorpt_correction_T_max 0.4691
_exptl_absorpt_correction_T_min 0.3689
_exptl_absorpt_correction_type multi-scan
_exptl_absorpt_process_details 'SADABS (Sheldrick, 1996)'
_exptl_crystal_colour colourless
_exptl_crystal_density_diffrn 1.564
_exptl_crystal_density_method 'not measured'
_exptl_crystal_description fragment
_exptl_crystal_F_000 2280
_exptl_crystal_size_max 0.81
_exptl_crystal_size_mid 0.69
_exptl_crystal_size_min 0.58
_refine_diff_density_max 1.623
_refine_diff_density_min -1.158
_refine_diff_density_rms 0.110
_refine_ls_extinction_method none
_refine_ls_goodness_of_fit_ref 1.071
_refine_ls_hydrogen_treatment constr
_refine_ls_matrix_type full
_refine_ls_number_parameters 572
_refine_ls_number_reflns 9759
_refine_ls_number_restraints 38
_refine_ls_restrained_S_all 1.069
_refine_ls_R_factor_all 0.1065
_refine_ls_R_factor_gt 0.0827
_refine_ls_shift/su_max 0.010
_refine_ls_shift/su_mean 0.000
_refine_ls_structure_factor_coef Fsqd
_refine_ls_weighting_details 'calc w=1/[\s^2^(Fo^2^)+(0.1479P)^2^+10.0873P] where P=(Fo^2^+2Fc^2^)/3'
_refine_ls_weighting_scheme calc
_refine_ls_wR_factor_gt 0.2472
_refine_ls_wR_factor_ref 0.2706
_reflns_number_gt 6972
_reflns_number_total 9759
_reflns_threshold_expression I>2\s(I)
_cod_data_source_file ic048614isi20041005_015358_1.cif
_cod_data_source_block III
_cod_depositor_comments
;
The following automatic conversions were performed:
'_symmetry_cell_setting' value 'Monoclinic' changed to 'monoclinic'
according to '/home/saulius/struct/CIF-dictionaries/cif_core.dic'
dictionary named 'cif_core.dic' version 2.4.1 from 2010-06-29.

Automatic conversion script
Id: cif_fix_enum 1527 2010-12-29 10:47:43Z saulius 
;
_cod_original_cell_volume 4801.2(8)
_cod_original_sg_symbol_H-M 'P 21/c'
_cod_database_code 4308718

loop_
_symmetry_equiv_pos_as_xyz
'x, y, z'
'-x, y+1/2, -z+1/2'
'-x, -y, -z'
'x, -y-1/2, z-1/2'

loop_
_atom_site_label
_atom_site_type_symbol
_atom_site_fract_x
_atom_site_fract_y
_atom_site_fract_z
_atom_site_U_iso_or_equiv
_atom_site_adp_type
_atom_site_occupancy
_atom_site_symmetry_multiplicity
_atom_site_calc_flag
_atom_site_refinement_flags
_atom_site_disorder_assembly
_atom_site_disorder_group
Cu1 Cu 0.21050(5) 0.11427(5) 0.20652(4) 0.0602(2) Uani 1 1 d . . .
N11 N 0.1827(3) 0.0031(4) 0.1521(2) 0.0591(12) Uani 1 1 d . . .
N12 N 0.3411(3) 0.1094(3) 0.2267(3) 0.0610(12) Uani 1 1 d . . .
N13 N 0.1466(4) 0.1126(4) 0.2802(3) 0.0633(13) Uani 1 1 d . . .
N14 N 0.1851(3) 0.2307(4) 0.1580(3) 0.0607(12) Uani 1 1 d . . .
C11 C 0.1783(4) -0.0558(5) 0.1183(3) 0.0636(15) Uani 1 1 d . . .
C12 C 0.1717(7) -0.1316(6) 0.0751(4) 0.105(3) Uani 1 1 d . . .
H12A H 0.1581 -0.1908 0.0953 0.125 Uiso 1 1 calc R . .
H12B H 0.2278 -0.1382 0.0568 0.125 Uiso 1 1 calc R . .
H12C H 0.1245 -0.1175 0.0440 0.125 Uiso 1 1 calc R . .
C13 C 0.4157(4) 0.1037(4) 0.2314(3) 0.0601(15) Uani 1 1 d . . .
C14 C 0.5116(5) 0.0967(6) 0.2371(4) 0.090(3) Uani 1 1 d . . .
H14A H 0.5316 0.0801 0.2784 0.108 Uiso 1 1 calc R . .
H14B H 0.5371 0.1576 0.2268 0.108 Uiso 1 1 calc R . .
H14C H 0.5304 0.0478 0.2099 0.108 Uiso 1 1 calc R . .
C15 C 0.1055(4) 0.1106(4) 0.3207(3) 0.0513(13) Uani 1 1 d . . .
C16 C 0.0535(4) 0.1078(5) 0.3715(3) 0.0618(15) Uani 1 1 d . . .
H16A H 0.0868 0.1367 0.4061 0.074 Uiso 1 1 calc R . .
H16B H 0.0398 0.0420 0.3808 0.074 Uiso 1 1 calc R . .
H16C H -0.0014 0.1429 0.3624 0.074 Uiso 1 1 calc R . .
C17 C 0.1746(4) 0.2956(5) 0.1300(3) 0.0612(15) Uani 1 1 d . . .
C18 C 0.1614(6) 0.3797(5) 0.0934(4) 0.091(3) Uani 1 1 d . . .
H18A H 0.1497 0.4338 0.1190 0.109 Uiso 1 1 calc R . .
H18B H 0.1110 0.3702 0.0640 0.109 Uiso 1 1 calc R . .
H18C H 0.2145 0.3921 0.0726 0.109 Uiso 1 1 calc R . .
Cu2 Cu 0.14514(5) 0.12960(6) -0.06397(4) 0.0640(3) Uani 1 1 d . . .
N21 N 0.2239(3) 0.0169(4) -0.0685(2) 0.0601(12) Uani 1 1 d . . .
N22 N 0.2244(3) 0.2444(3) -0.0630(2) 0.0598(12) Uani 1 1 d . . .
N23 N 0.0744(4) 0.1241(4) 0.0074(3) 0.0676(15) Uani 1 1 d . . .
N24 N 0.0680(3) 0.1349(4) -0.1413(3) 0.0588(12) Uani 1 1 d . . .
C21 C 0.2713(4) -0.0437(4) -0.0783(2) 0.0502(12) Uani 1 1 d . . .
C22 C 0.3305(4) -0.1191(4) -0.0900(3) 0.0582(14) Uani 1 1 d . . .
H22A H 0.3074 -0.1788 -0.0755 0.070 Uiso 1 1 calc R . .
H22B H 0.3885 -0.1064 -0.0693 0.070 Uiso 1 1 calc R . .
H22C H 0.3361 -0.1235 -0.1332 0.070 Uiso 1 1 calc R . .
C23 C 0.2734(4) 0.3028(4) -0.0673(3) 0.0593(15) Uani 1 1 d . . .
C24 C 0.3345(5) 0.3803(5) -0.0740(4) 0.085(3) Uani 1 1 d . . .
H24A H 0.3948 0.3556 -0.0729 0.102 Uiso 1 1 calc R . .
H24B H 0.3300 0.4256 -0.0413 0.102 Uiso 1 1 calc R . .
H24C H 0.3198 0.4120 -0.1124 0.102 Uiso 1 1 calc R . .
C25 C 0.0343(4) 0.1222(4) 0.0478(3) 0.0586(15) Uani 1 1 d . . .
C26 C -0.0172(4) 0.1213(4) 0.0995(4) 0.0690(18) Uani 1 1 d . . .
H26A H 0.0224 0.1268 0.1361 0.083 Uiso 1 1 calc R . .
H26B H -0.0502 0.0618 0.1004 0.083 Uiso 1 1 calc R . .
H26C H -0.0585 0.1746 0.0971 0.083 Uiso 1 1 calc R . .
C27 C 0.0342(4) 0.1327(4) -0.1882(3) 0.0579(14) Uani 1 1 d . . .
C28 C -0.0098(6) 0.1281(5) -0.2482(4) 0.093(3) Uani 1 1 d . . .
H28A H -0.0736 0.1224 -0.2456 0.112 Uiso 1 1 calc R . .
H28B H 0.0116 0.0729 -0.2692 0.112 Uiso 1 1 calc R . .
H28C H 0.0029 0.1857 -0.2702 0.112 Uiso 1 1 calc R . .
Cu3 Cu 0.55325(5) -0.10589(5) 0.37028(3) 0.0608(3) Uani 1 1 d . . .
N31 N 0.4257(4) -0.1084(4) 0.3395(2) 0.0627(13) Uani 1 1 d . . .
N32 N 0.5838(3) -0.2276(4) 0.4138(2) 0.0627(13) Uani 1 1 d . . .
N33 N 0.5754(3) 0.0040(4) 0.4248(2) 0.0608(12) Uani 1 1 d . . .
N34 N 0.6267(3) -0.1134(4) 0.3009(2) 0.0612(13) Uani 1 1 d . . .
C31 C 0.3550(4) -0.1116(4) 0.3196(3) 0.0539(13) Uani 1 1 d . . .
C32 C 0.2644(5) -0.1149(5) 0.2930(4) 0.0724(18) Uani 1 1 d . . .
H32A H 0.2310 -0.0618 0.3079 0.087 Uiso 1 1 calc R . .
H32B H 0.2369 -0.1745 0.3038 0.087 Uiso 1 1 calc R . .
H32C H 0.2642 -0.1106 0.2493 0.087 Uiso 1 1 calc R . .
C33 C 0.6056(4) -0.2997(4) 0.4307(2) 0.0513(12) Uani 1 1 d . . .
C34 C 0.6353(5) -0.3915(4) 0.4516(3) 0.0683(17) Uani 1 1 d . . .
H34A H 0.5940 -0.4399 0.4354 0.082 Uiso 1 1 calc R . .
H34B H 0.6382 -0.3929 0.4955 0.082 Uiso 1 1 calc R . .
H34C H 0.6941 -0.4040 0.4383 0.082 Uiso 1 1 calc R . .
C35 C 0.5868(3) 0.0657(4) 0.4572(2) 0.0489(12) Uani 1 1 d . . .
C36 C 0.6012(4) 0.1431(5) 0.4985(3) 0.0627(15) Uani 1 1 d . . .
H36A H 0.5885 0.2030 0.4775 0.075 Uiso 1 1 calc R . .
H36B H 0.6627 0.1428 0.5152 0.075 Uiso 1 1 calc R . .
H36C H 0.5621 0.1364 0.5310 0.075 Uiso 1 1 calc R . .
C37 C 0.6662(4) -0.1274(5) 0.2604(3) 0.0596(15) Uani 1 1 d . . .
C38 C 0.7173(5) -0.1463(7) 0.2103(3) 0.086(2) Uani 1 1 d . . .
H38A H 0.7774 -0.1225 0.2190 0.104 Uiso 1 1 calc R . .
H38B H 0.6901 -0.1147 0.1745 0.104 Uiso 1 1 calc R . .
H38C H 0.7191 -0.2147 0.2032 0.104 Uiso 1 1 calc R . .
S1 S 0.50712(10) 0.13064(10) -0.09238(7) 0.0569(4) Uani 1 1 d . . .
F11 F 0.6092(4) 0.2574(4) -0.1330(2) 0.123(2) Uani 1 1 d . . .
F12 F 0.5165(5) 0.1949(6) -0.1991(2) 0.163(3) Uani 1 1 d . . .
F13 F 0.6263(4) 0.1183(5) -0.1673(3) 0.153(3) Uani 1 1 d . . .
O11 O 0.4674(3) 0.0474(3) -0.1168(2) 0.0818(14) Uani 1 1 d . . .
O12 O 0.5790(6) 0.1160(4) -0.0465(3) 0.115(3) Uani 1 1 d . . .
O13 O 0.4499(4) 0.2031(5) -0.0782(4) 0.125(3) Uani 1 1 d . . .
C1 C 0.5676(5) 0.1772(6) -0.1497(4) 0.081(2) Uiso 1 1 d . . .
S2 S 0.85334(9) 0.13767(12) 0.56510(6) 0.0540(4) Uani 1 1 d . . .
F21 F 0.8142(4) 0.1208(4) 0.4512(2) 0.120(2) Uani 1 1 d . . .
F22 F 0.9226(4) 0.0343(5) 0.4864(3) 0.151(3) Uani 1 1 d . . .
F23 F 0.9430(4) 0.1827(5) 0.4770(3) 0.139(2) Uani 1 1 d . . .
O21 O 0.9347(3) 0.1338(4) 0.6017(2) 0.0761(13) Uani 1 1 d . . .
O22 O 0.8128(3) 0.2284(4) 0.5587(3) 0.101(2) Uani 1 1 d . . .
O23 O 0.7955(4) 0.0607(6) 0.5740(3) 0.123(3) Uani 1 1 d . . .
C2 C 0.8844(5) 0.1177(5) 0.4906(4) 0.0731(18) Uiso 1 1 d . . .
S3A S -0.1911(2) 0.1279(2) 0.28486(13) 0.0645(8) Uani 0.50 1 d PD A 1
F31A F -0.0413(2) 0.1304(5) 0.2370(3) 0.104(3) Uiso 0.50 1 d PD A 1
F32A F -0.1470(4) 0.0511(4) 0.1865(2) 0.120(3) Uiso 0.50 1 d PD A 1
F33A F -0.1492(4) 0.2066(4) 0.18656(19) 0.093(3) Uiso 0.50 1 d PD A 1
O31A O -0.2844(2) 0.1264(5) 0.2658(2) 0.201(11) Uiso 0.50 1 d PD A 1
O32A O -0.1705(4) 0.2118(3) 0.32033(19) 0.082(3) Uiso 0.50 1 d PD A 1
O33A O -0.1681(4) 0.0442(3) 0.3202(2) 0.114(4) Uiso 0.50 1 d PD A 1
C3A C -0.1285(3) 0.1291(3) 0.21995(16) 0.059(3) Uiso 0.50 1 d PD A 1
S3B S -0.1488(2) 0.1203(3) 0.25841(17) 0.0948(17) Uani 0.50 1 d PD B 2
F31B F -0.3011(3) 0.2028(4) 0.2582(3) 0.094(3) Uiso 0.50 1 d PD B 2
F32B F -0.3052(3) 0.0536(5) 0.2303(3) 0.146(4) Uiso 0.50 1 d PD B 2
F33B F -0.2775(3) 0.0903(4) 0.3254(2) 0.0708(19) Uiso 0.50 1 d PD B 2
O31B O -0.1109(3) 0.0275(4) 0.2700(3) 0.118(4) Uiso 0.50 1 d PD B 2
O32B O -0.1065(3) 0.1882(4) 0.2999(3) 0.204(9) Uiso 0.50 1 d PD B 2
O33B O -0.1363(4) 0.1487(5) 0.1975(2) 0.211(10) Uiso 0.50 1 d PD B 2
C3B C -0.2650(2) 0.1166(3) 0.26873(19) 0.065(4) Uiso 0.50 1 d PD B 2

loop_
_atom_site_aniso_label
_atom_site_aniso_U_11
_atom_site_aniso_U_22
_atom_site_aniso_U_33
_atom_site_aniso_U_23
_atom_site_aniso_U_13
_atom_site_aniso_U_12
Cu1 0.0569(4) 0.0560(4) 0.0678(5) -0.0025(3) 0.0061(3) 0.0036(3)
N11 0.062(3) 0.052(3) 0.061(3) 0.000(2) -0.005(2) 0.003(2)
N12 0.057(3) 0.056(3) 0.070(3) -0.003(2) 0.002(2) 0.004(2)
N13 0.057(3) 0.055(3) 0.078(4) -0.007(2) 0.008(3) 0.002(2)
N14 0.053(3) 0.051(3) 0.077(3) -0.004(3) -0.007(2) 0.000(2)
C11 0.073(4) 0.055(3) 0.061(4) 0.002(3) -0.011(3) 0.004(3)
C12 0.146(9) 0.075(5) 0.087(6) -0.028(4) -0.029(6) 0.015(5)
C13 0.061(4) 0.054(3) 0.064(4) -0.009(3) -0.007(3) 0.003(3)
C14 0.054(4) 0.099(6) 0.114(7) -0.031(5) -0.014(4) 0.005(4)
C15 0.044(3) 0.046(3) 0.064(3) -0.002(2) 0.003(3) 0.001(2)
C16 0.053(3) 0.071(4) 0.062(4) 0.008(3) 0.007(3) -0.006(3)
C17 0.054(3) 0.053(3) 0.075(4) -0.007(3) -0.009(3) 0.001(3)
C18 0.091(6) 0.065(5) 0.115(7) 0.023(4) -0.008(5) 0.006(4)
Cu2 0.0558(5) 0.0566(5) 0.0767(6) -0.0042(4) -0.0133(4) -0.0002(3)
N21 0.054(3) 0.053(3) 0.071(3) -0.004(2) -0.010(2) -0.002(2)
N22 0.051(3) 0.052(3) 0.074(3) -0.006(2) -0.011(2) 0.002(2)
N23 0.061(3) 0.060(3) 0.078(4) 0.001(3) -0.017(3) 0.001(2)
N24 0.053(3) 0.055(3) 0.066(3) 0.000(2) -0.010(2) 0.001(2)
C21 0.049(3) 0.047(3) 0.053(3) 0.006(2) -0.006(2) -0.012(2)
C22 0.052(3) 0.054(3) 0.069(4) 0.005(3) 0.007(3) -0.004(2)
C23 0.046(3) 0.049(3) 0.081(4) -0.011(3) -0.009(3) 0.008(3)
C24 0.058(4) 0.052(4) 0.144(8) 0.002(4) 0.006(5) 0.000(3)
C25 0.044(3) 0.052(3) 0.076(4) 0.010(3) -0.011(3) -0.001(2)
C26 0.050(3) 0.060(4) 0.096(5) 0.019(3) 0.003(3) -0.003(3)
C27 0.053(3) 0.049(3) 0.070(4) -0.006(3) -0.007(3) 0.008(2)
C28 0.111(7) 0.082(5) 0.079(5) -0.017(4) -0.043(5) 0.032(5)
Cu3 0.0655(5) 0.0618(5) 0.0551(4) 0.0036(3) 0.0046(3) 0.0156(3)
N31 0.069(3) 0.069(3) 0.050(3) 0.001(2) 0.003(2) 0.012(2)
N32 0.071(3) 0.060(3) 0.059(3) 0.008(2) 0.008(2) 0.013(2)
N33 0.062(3) 0.058(3) 0.063(3) 0.004(3) 0.005(2) 0.011(2)
N34 0.053(3) 0.072(3) 0.058(3) 0.007(2) 0.006(2) 0.012(2)
C31 0.067(4) 0.050(3) 0.045(3) -0.001(2) 0.000(3) 0.007(2)
C32 0.073(4) 0.064(4) 0.077(5) 0.002(3) -0.015(3) 0.002(3)
C33 0.054(3) 0.053(3) 0.047(3) -0.006(2) 0.001(2) 0.005(2)
C34 0.084(5) 0.052(3) 0.069(4) -0.003(3) 0.004(3) 0.013(3)
C35 0.047(3) 0.050(3) 0.049(3) 0.009(2) 0.003(2) 0.010(2)
C36 0.062(4) 0.061(4) 0.063(4) 0.002(3) -0.003(3) 0.007(3)
C37 0.048(3) 0.070(4) 0.060(4) 0.016(3) 0.000(3) 0.002(3)
C38 0.069(4) 0.119(6) 0.074(5) 0.019(4) 0.023(4) 0.023(4)
S1 0.0641(9) 0.0486(7) 0.0604(9) -0.0044(6) 0.0192(7) -0.0095(6)
F11 0.168(5) 0.102(4) 0.106(4) -0.019(3) 0.050(3) -0.087(4)
F12 0.239(8) 0.178(6) 0.067(3) 0.044(4) -0.032(4) -0.098(6)
F13 0.118(5) 0.177(7) 0.176(7) -0.068(5) 0.092(5) -0.018(4)
O11 0.094(3) 0.066(3) 0.086(3) -0.015(2) 0.013(3) -0.033(3)
O12 0.184(7) 0.077(4) 0.075(4) 0.011(3) -0.050(4) -0.008(4)
O13 0.092(4) 0.100(4) 0.194(7) -0.035(5) 0.071(4) 0.008(3)
S2 0.0460(7) 0.0702(9) 0.0462(7) -0.0051(6) 0.0054(6) 0.0013(6)
F21 0.144(5) 0.156(5) 0.056(3) -0.023(3) -0.030(3) 0.018(4)
F22 0.161(5) 0.149(5) 0.138(5) -0.092(4) -0.018(4) 0.071(4)
F23 0.123(4) 0.194(7) 0.107(4) 0.040(4) 0.054(3) -0.017(4)
O21 0.071(3) 0.087(3) 0.067(3) -0.008(2) -0.016(2) 0.007(2)
O22 0.077(3) 0.099(4) 0.122(5) -0.056(4) -0.025(3) 0.043(3)
O23 0.082(4) 0.164(6) 0.120(5) 0.065(5) -0.009(3) -0.049(4)
S3A 0.076(2) 0.0625(19) 0.0541(18) 0.0056(14) -0.0020(17) -0.0080(15)
S3B 0.0545(19) 0.156(4) 0.079(2) 0.055(3) 0.0384(19) 0.043(2)

loop_
_atom_type_symbol
_atom_type_description
_atom_type_scat_dispersion_real
_atom_type_scat_dispersion_imag
_atom_type_scat_source
C C 0.0033 0.0016 'International Tables Vol C Tables 4.2.6.8 and 6.1.1.4'
H H 0.0000 0.0000 'International Tables Vol C Tables 4.2.6.8 and 6.1.1.4'
N N 0.0061 0.0033 'International Tables Vol C Tables 4.2.6.8 and 6.1.1.4'
O O 0.0106 0.0060 'International Tables Vol C Tables 4.2.6.8 and 6.1.1.4'
F F 0.0171 0.0103 'International Tables Vol C Tables 4.2.6.8 and 6.1.1.4'
S S 0.1246 0.1234 'International Tables Vol C Tables 4.2.6.8 and 6.1.1.4'
Cu Cu 0.3201 1.2651 'International Tables Vol C Tables 4.2.6.8 and 6.1.1.4'

loop_
_geom_angle_atom_site_label_1
_geom_angle_atom_site_label_2
_geom_angle_atom_site_label_3
_geom_angle
_geom_angle_site_symmetry_1
_geom_angle_site_symmetry_3
_geom_angle_publ_flag
N13 Cu1 N14 112.2(2) . . ?
N13 Cu1 N12 110.8(2) . . ?
N14 Cu1 N12 107.3(2) . . ?
N13 Cu1 N11 113.7(2) . . ?
N14 Cu1 N11 107.0(2) . . ?
N12 Cu1 N11 105.5(2) . . ?
C11 N11 Cu1 170.1(6) . . ?
C13 N12 Cu1 172.0(6) . . ?
C15 N13 Cu1 176.1(5) . . ?
C17 N14 Cu1 176.8(5) . . ?
N11 C11 C12 179.4(9) . . ?
N12 C13 C14 179.6(9) . . ?
N13 C15 C16 179.8(8) . . ?
N14 C17 C18 179.7(9) . . ?
N23 Cu2 N21 111.8(2) . . ?
N23 Cu2 N24 112.0(2) . . ?
N21 Cu2 N24 107.2(2) . . ?
N23 Cu2 N22 112.4(2) . . ?
N21 Cu2 N22 106.4(2) . . ?
N24 Cu2 N22 106.6(2) . . ?
C21 N21 Cu2 171.2(5) . . ?
C23 N22 Cu2 172.1(5) . . ?
C25 N23 Cu2 179.1(5) . . ?
C27 N24 Cu2 170.6(5) . . ?
N21 C21 C22 179.5(7) . . ?
N22 C23 C24 178.0(7) . . ?
N23 C25 C26 179.2(7) . . ?
N24 C27 C28 179.0(8) . . ?
N34 Cu3 N33 116.3(2) . . ?
N34 Cu3 N31 108.6(2) . . ?
N33 Cu3 N31 109.7(2) . . ?
N34 Cu3 N32 102.1(2) . . ?
N33 Cu3 N32 110.5(2) . . ?
N31 Cu3 N32 109.3(2) . . ?
C31 N31 Cu3 176.6(5) . . ?
C33 N32 Cu3 170.1(5) . . ?
C35 N33 Cu3 178.0(5) . . ?
C37 N34 Cu3 172.8(5) . . ?
N31 C31 C32 179.0(7) . . ?
N32 C33 C34 178.7(7) . . ?
N33 C35 C36 179.6(6) . . ?
N34 C37 C38 178.7(7) . . ?
O13 S1 O11 116.3(4) . . ?
O13 S1 O12 112.9(5) . . ?
O11 S1 O12 115.5(3) . . ?
O13 S1 C1 105.2(4) . . ?
O11 S1 C1 105.1(4) . . ?
O12 S1 C1 99.3(4) . . ?
F13 C1 F12 103.8(8) . . ?
F13 C1 F11 107.8(7) . . ?
F12 C1 F11 107.8(7) . . ?
F13 C1 S1 113.0(6) . . ?
F12 C1 S1 111.9(6) . . ?
F11 C1 S1 112.0(6) . . ?
O23 S2 O22 115.8(4) . . ?
O23 S2 O21 113.9(3) . . ?
O22 S2 O21 116.1(3) . . ?
O23 S2 C2 102.8(4) . . ?
O22 S2 C2 101.1(4) . . ?
O21 S2 C2 104.4(3) . . ?
F22 C2 F21 108.4(7) . . ?
F22 C2 F23 107.1(7) . . ?
F21 C2 F23 110.0(7) . . ?
F22 C2 S2 110.9(6) . . ?
F21 C2 S2 110.9(6) . . ?
F23 C2 S2 109.5(6) . . ?
O31A S3A O32A 109.74(9) . . ?
O31A S3A O33A 109.71(9) . . ?
O32A S3A O33A 109.65(9) . . ?
O31A S3A C3A 109.32(9) . . ?
O32A S3A C3A 109.23(9) . . ?
O33A S3A C3A 109.18(9) . . ?
F33A C3A F31A 109.07(10) . . ?
F33A C3A F32A 109.00(10) . . ?
F31A C3A F32A 109.04(10) . . ?
F33A C3A S3A 109.87(10) . . ?
F31A C3A S3A 109.96(10) . . ?
F32A C3A S3A 109.87(10) . . ?
O33B S3B O31B 109.89(9) . . ?
O33B S3B O32B 109.63(9) . . ?
O31B S3B O32B 109.54(9) . . ?
O33B S3B C3B 109.38(9) . . ?
O31B S3B C3B 109.30(9) . . ?
O32B S3B C3B 109.09(9) . . ?
F31B C3B F32B 109.09(10) . . ?
F31B C3B F33B 109.10(10) . . ?
F32B C3B F33B 109.06(10) . . ?
F31B C3B S3B 109.91(10) . . ?
F32B C3B S3B 109.69(10) . . ?
F33B C3B S3B 109.97(10) . . ?

loop_
_geom_bond_atom_site_label_1
_geom_bond_atom_site_label_2
_geom_bond_distance
_geom_bond_site_symmetry_2
_geom_bond_publ_flag
Cu1 N13 1.980(6) . ?
Cu1 N14 1.994(5) . ?
Cu1 N12 2.003(5) . ?
Cu1 N11 2.015(5) . ?
N11 C11 1.123(8) . ?
N12 C13 1.134(8) . ?
N13 C15 1.143(8) . ?
N14 C17 1.115(8) . ?
C11 C12 1.441(10) . ?
C13 C14 1.456(10) . ?
C15 C16 1.436(9) . ?
C17 C18 1.449(10) . ?
Cu2 N23 1.997(7) . ?
Cu2 N21 2.001(5) . ?
Cu2 N24 2.016(5) . ?
Cu2 N22 2.022(5) . ?
N21 C21 1.152(7) . ?
N22 C23 1.121(7) . ?
N23 C25 1.131(9) . ?
N24 C27 1.131(8) . ?
C21 C22 1.433(8) . ?
C23 C24 1.452(9) . ?
C25 C26 1.448(11) . ?
C27 C28 1.456(9) . ?
Cu3 N34 1.987(5) . ?
Cu3 N33 1.988(6) . ?
Cu3 N31 2.007(6) . ?
Cu3 N32 2.014(5) . ?
N31 C31 1.132(8) . ?
N32 C33 1.127(7) . ?
N33 C35 1.140(7) . ?
N34 C37 1.144(8) . ?
C31 C32 1.458(9) . ?
C33 C34 1.442(8) . ?
C35 C36 1.440(9) . ?
C37 C38 1.440(10) . ?
S1 O13 1.397(6) . ?
S1 O11 1.413(5) . ?
S1 O12 1.455(6) . ?
S1 C1 1.764(8) . ?
F11 C1 1.338(9) . ?
F12 C1 1.324(9) . ?
F13 C1 1.304(10) . ?
S2 O23 1.423(6) . ?
S2 O22 1.425(5) . ?
S2 O21 1.430(5) . ?
S2 C2 1.792(8) . ?
F21 C2 1.331(9) . ?
F22 C2 1.321(9) . ?
F23 C2 1.332(9) . ?
S3A O31A 1.4489(10) . ?
S3A O32A 1.4495(10) . ?
S3A O33A 1.4500(10) . ?
S3A C3A 1.8000(10) . ?
F31A C3A 1.3502(10) . ?
F32A C3A 1.3511(10) . ?
F33A C3A 1.3502(10) . ?
S3B O33B 1.4482(10) . ?
S3B O31B 1.4490(10) . ?
S3B O32B 1.4515(10) . ?
S3B C3B 1.8006(10) . ?
F31B C3B 1.3499(10) . ?
F32B C3B 1.3505(10) . ?
F33B C3B 1.3506(10) . ?

loop_
_geom_torsion_atom_site_label_1
_geom_torsion_atom_site_label_2
_geom_torsion_atom_site_label_3
_geom_torsion_atom_site_label_4
_geom_torsion
_geom_torsion_site_symmetry_1
_geom_torsion_site_symmetry_2
_geom_torsion_site_symmetry_3
_geom_torsion_site_symmetry_4
_geom_torsion_publ_flag
N13 Cu1 N11 C11 -160(3) . . . . ?
N14 Cu1 N11 C11 75(3) . . . . ?
N12 Cu1 N11 C11 -39(3) . . . . ?
N13 Cu1 N12 C13 163(4) . . . . ?
N14 Cu1 N12 C13 -75(4) . . . . ?
N11 Cu1 N12 C13 39(4) . . . . ?
N14 Cu1 N13 C15 74(7) . . . . ?
N12 Cu1 N13 C15 -166(7) . . . . ?
N11 Cu1 N13 C15 -48(7) . . . . ?
N13 Cu1 N14 C17 148(10) . . . . ?
N12 Cu1 N14 C17 26(10) . . . . ?
N11 Cu1 N14 C17 -86(10) . . . . ?
Cu1 N11 C11 C12 -180(100) . . . . ?
Cu1 N12 C13 C14 48(100) . . . . ?
Cu1 N13 C15 C16 33(100) . . . . ?
Cu1 N14 C17 C18 23(100) . . . . ?
N23 Cu2 N21 C21 171(3) . . . . ?
N24 Cu2 N21 C21 48(3) . . . . ?
N22 Cu2 N21 C21 -66(3) . . . . ?
N23 Cu2 N22 C23 163(4) . . . . ?
N21 Cu2 N22 C23 40(4) . . . . ?
N24 Cu2 N22 C23 -74(4) . . . . ?
N21 Cu2 N23 C25 149(35) . . . . ?
N24 Cu2 N23 C25 -90(35) . . . . ?
N22 Cu2 N23 C25 30(35) . . . . ?
N23 Cu2 N24 C27 -155(3) . . . . ?
N21 Cu2 N24 C27 -32(3) . . . . ?
N22 Cu2 N24 C27 82(3) . . . . ?
Cu2 N21 C21 C22 143(100) . . . . ?
Cu2 N22 C23 C24 103(22) . . . . ?
Cu2 N23 C25 C26 7(79) . . . . ?
Cu2 N24 C27 C28 91(44) . . . . ?
N34 Cu3 N31 C31 19(9) . . . . ?
N33 Cu3 N31 C31 147(9) . . . . ?
N32 Cu3 N31 C31 -92(9) . . . . ?
N34 Cu3 N32 C33 -16(3) . . . . ?
N33 Cu3 N32 C33 -141(3) . . . . ?
N31 Cu3 N32 C33 99(3) . . . . ?
N34 Cu3 N33 C35 -166(15) . . . . ?
N31 Cu3 N33 C35 70(15) . . . . ?
N32 Cu3 N33 C35 -50(15) . . . . ?
N33 Cu3 N34 C37 164(4) . . . . ?
N31 Cu3 N34 C37 -71(4) . . . . ?
N32 Cu3 N34 C37 44(4) . . . . ?
Cu3 N31 C31 C32 -50(48) . . . . ?
Cu3 N32 C33 C34 43(34) . . . . ?
Cu3 N33 C35 C36 38(89) . . . . ?
Cu3 N34 C37 C38 -73(38) . . . . ?
O13 S1 C1 F13 178.4(7) . . . . ?
O11 S1 C1 F13 -58.3(7) . . . . ?
O12 S1 C1 F13 61.4(7) . . . . ?
O13 S1 C1 F12 -64.8(8) . . . . ?
O11 S1 C1 F12 58.5(7) . . . . ?
O12 S1 C1 F12 178.3(7) . . . . ?
O13 S1 C1 F11 56.5(7) . . . . ?
O11 S1 C1 F11 179.8(6) . . . . ?
O12 S1 C1 F11 -60.5(7) . . . . ?
O23 S2 C2 F22 -58.8(7) . . . . ?
O22 S2 C2 F22 -178.8(6) . . . . ?
O21 S2 C2 F22 60.4(6) . . . . ?
O23 S2 C2 F21 61.7(6) . . . . ?
O22 S2 C2 F21 -58.3(6) . . . . ?
O21 S2 C2 F21 -179.1(5) . . . . ?
O23 S2 C2 F23 -176.8(6) . . . . ?
O22 S2 C2 F23 63.3(6) . . . . ?
O21 S2 C2 F23 -57.6(6) . . . . ?
O31A S3A C3A F33A 59.95(12) . . . . ?
O32A S3A C3A F33A -60.13(12) . . . . ?
O33A S3A C3A F33A 179.97(9) . . . . ?
O31A S3A C3A F31A -179.99(9) . . . . ?
O32A S3A C3A F31A 59.93(12) . . . . ?
O33A S3A C3A F31A -59.97(12) . . . . ?
O31A S3A C3A F32A -59.96(12) . . . . ?
O32A S3A C3A F32A 179.95(9) . . . . ?
O33A S3A C3A F32A 60.06(12) . . . . ?
O33B S3B C3B F31B -59.82(12) . . . . ?
O31B S3B C3B F31B 179.83(9) . . . . ?
O32B S3B C3B F31B 60.09(12) . . . . ?
O33B S3B C3B F32B 60.12(12) . . . . ?
O31B S3B C3B F32B -60.23(12) . . . . ?
O32B S3B C3B F32B -179.98(9) . . . . ?
O33B S3B C3B F33B -179.94(9) . . . . ?
O31B S3B C3B F33B 59.71(12) . . . . ?
O32B S3B C3B F33B -60.04(12) . . . . ?
